data_7721084
loop_
_publ_author_name
'Samsonov, Oleg V.'
'Sharikov, Mikhail I.'
'Urintsev, Danil I.'
'Kulyabin, Pavel S.'
'Goryunov, Georgy P.'
'Uborsky, Dmitry V.'
'Canich, Jo Ann M.'
'Voskoboynikov, Alexander Z.'

_publ_section_title
;
 Cyclopropyl <i>vs.</i> isopropyl in zirconocenes: unexpected catalytic
 performance in propylene polymerization.
;
_journal_issue 20
_journal_name_full 'Dalton transactions (Cambridge, England : 2003)'
_journal_page_first 7910
_journal_page_last 7917
_journal_paper_doi 10.1039/d6dt00758a
_journal_volume 55
_journal_year 2026
_chemical_formula_moiety 'C38 H34 Cl2 Si Zr, C H2 Cl2'
_chemical_formula_sum 'C39 H36 Cl4 Si Zr'
_chemical_formula_weight 765.79
_space_group_crystal_system orthorhombic
_space_group_IT_number 37
_space_group_name_Hall 'C 2 -2c'
_space_group_name_H-M_alt 'C c c 2'
_atom_sites_solution_hydrogens mixed
_audit_creation_date 2026-03-24
_audit_creation_method
;
Olex2 1.5
(compiled 2025.07.13 svn.rb7424aed for OlexSys, GUI svn.r7314)
;
_audit_update_record
;
2026-03-30 deposited with the CCDC.	2026-04-17 downloaded from the CCDC.
;
_cell_angle_alpha 90
_cell_angle_beta 90
_cell_angle_gamma 90
_cell_formula_units_Z 4
_cell_length_a 23.8232(5)
_cell_length_b 14.6364(4)
_cell_length_c 9.6812(3)
_cell_measurement_reflns_used 9887
_cell_measurement_temperature 100(2)
_cell_measurement_theta_max 35.87
_cell_measurement_theta_min 2.66
_cell_volume 3375.70(16)
_computing_cell_refinement 'SAINT V8.40B (?, 2016)'
_computing_data_reduction 'SAINT V8.40B (?, 2016)'
_computing_molecular_graphics 'Olex2 1.5 (Dolomanov et al., 2009)'
_computing_publication_material 'Olex2 1.5 (Dolomanov et al., 2009)'
_computing_structure_refinement 'XL  (Sheldrick, 2008)'
_diffrn_ambient_temperature 100.15
_diffrn_measured_fraction_theta_full 0.999
_diffrn_measured_fraction_theta_max 1.000
_diffrn_measurement_device 'three-circle diffractometer'
_diffrn_measurement_device_type 'Bruker D8 Quest'
_diffrn_measurement_method '\f and \w scans'
_diffrn_radiation_type MoK\a
_diffrn_radiation_wavelength 0.71073
_diffrn_reflns_av_R_equivalents 0.0419
_diffrn_reflns_av_unetI/netI 0.0353
_diffrn_reflns_Laue_measured_fraction_full 0.999
_diffrn_reflns_Laue_measured_fraction_max 1.000
_diffrn_reflns_limit_h_max 32
_diffrn_reflns_limit_h_min -32
_diffrn_reflns_limit_k_max 19
_diffrn_reflns_limit_k_min -19
_diffrn_reflns_limit_l_max 13
_diffrn_reflns_limit_l_min -13
_diffrn_reflns_number 24536
_diffrn_reflns_point_group_measured_fraction_full 1.000
_diffrn_reflns_point_group_measured_fraction_max 1.000
_diffrn_reflns_theta_full 25.242
_diffrn_reflns_theta_max 28.998
_diffrn_reflns_theta_min 1.633
_exptl_absorpt_coefficient_mu 0.707
_exptl_absorpt_correction_T_max 0.6501
_exptl_absorpt_correction_T_min 0.5850
_exptl_absorpt_correction_type multi-scan
_exptl_absorpt_process_details
;
SADABS-2016/2 (Bruker,2016/2) was used for absorption correction.
wR2(int) was 0.1540 before and 0.0575 after correction.
The Ratio of minimum to maximum transmission is 0.8999.
The \l/2 correction factor is Not present.
;
_exptl_crystal_colour orange
_exptl_crystal_colour_primary orange
_exptl_crystal_density_diffrn 1.507
_exptl_crystal_description block
_exptl_crystal_F_000 1568
_exptl_crystal_size_max 0.34
_exptl_crystal_size_mid 0.3
_exptl_crystal_size_min 0.29
_refine_diff_density_max 0.541
_refine_diff_density_min -0.806
_refine_diff_density_rms 0.064
_refine_ls_abs_structure_details
;
 Refined as an inversion twin.
;
_refine_ls_abs_structure_Flack 0.00(4)
_refine_ls_extinction_method none
_refine_ls_goodness_of_fit_ref 1.034
_refine_ls_hydrogen_treatment constr
_refine_ls_matrix_type full
_refine_ls_number_parameters 207
_refine_ls_number_reflns 4476
_refine_ls_number_restraints 1
_refine_ls_restrained_S_all 1.034
_refine_ls_R_factor_all 0.0338
_refine_ls_R_factor_gt 0.0269
_refine_ls_shift/su_max 0.000
_refine_ls_shift/su_mean 0.000
_refine_ls_structure_factor_coef Fsqd
_refine_ls_weighting_details 'w=1/[\s^2^(Fo^2^)+(0.0243P)^2^+3.8990P] where P=(Fo^2^+2Fc^2^)/3'
_refine_ls_weighting_scheme calc
_refine_ls_wR_factor_gt 0.0638
_refine_ls_wR_factor_ref 0.0668
_reflns_Friedel_coverage 0.888
_reflns_Friedel_fraction_full 1.000
_reflns_Friedel_fraction_max 1.000
_reflns_number_gt 3927
_reflns_number_total 4476
_reflns_threshold_expression 'I > 2\s(I)'
_cod_data_source_file d6dt00758a3.cif
_cod_data_source_block a_a_pl
_cod_database_code 7721084
_shelx_shelxl_version_number 2018/3
_shelx_space_group_comment
;
The symmetry employed for this shelxl refinement is uniquely defined
by the following loop, which should always be used as a source of
symmetry information in preference to the above space-group names.
They are only intended as comments.
;
_shelx_estimated_absorpt_t_max 0.821
_shelx_estimated_absorpt_t_min 0.795
_olex2_refinement_description
;
1. Twinned data refinement
 Scales: 1.00(4)
 0.00(4)
2. Fixed Uiso
 At 1.2 times of:
  All C(H) groups, All C(H,H) groups
 At 1.5 times of:
  All C(H,H,H) groups
3.a Riding coordinates:
 C1S(H1S)
3.b Ternary CH refined with riding coordinates:
 C4(H4), C10(H10)
3.c Secondary CH2 refined with riding coordinates:
 C11(H11A,H11B), C12(H12A,H12B)
3.d Aromatic/amide H refined with riding coordinates:
 C6(H6), C7(H7), C8(H8), C14(H14), C15(H15), C16(H16), C17(H17), C18(H18)
3.e Idealised Me refined as rotating group:
 C19(H19A,H19B,H19C)
;
_olex2_submission_special_instructions 'No special instructions were received'

loop_
_space_group_symop_operation_xyz
'x, y, z'
'-x, -y, z'
'-x, y, z+1/2'
'x, -y, z+1/2'
'x+1/2, y+1/2, z'
'-x+1/2, -y+1/2, z'
'-x+1/2, y+1/2, z+1/2'
'x+1/2, -y+1/2, z+1/2'

loop_
_atom_site_label
_atom_site_type_symbol
_atom_site_fract_x
_atom_site_fract_y
_atom_site_fract_z
_atom_site_U_iso_or_equiv
_atom_site_adp_type
_atom_site_occupancy
_atom_site_site_symmetry_order
_atom_site_calc_flag
_atom_site_refinement_flags_posn
_atom_site_refinement_flags_adp
_atom_site_refinement_flags_occupancy
_atom_site_disorder_assembly
_atom_site_disorder_group
Zr1 Zr 0.250000 0.750000 -0.00422(2) 0.00840(9) Uani 1 2 d S T P . .
Si1 Si 0.250000 0.750000 -0.34590(12) 0.0116(2) Uani 1 2 d S T P . .
Cl1 Cl 0.25146(3) 0.62490(5) 0.15981(7) 0.01402(15) Uani 1 1 d . . . . .
C1 C 0.30828(12) 0.75148(19) -0.2143(3) 0.0114(5) Uani 1 1 d . . . . .
C2 C 0.32862(11) 0.6724(2) -0.1399(3) 0.0120(6) Uani 1 1 d . . . . .
C3 C 0.35659(11) 0.70295(18) -0.0155(3) 0.0107(5) Uani 1 1 d . . . . .
C4 C 0.35363(11) 0.79979(18) -0.0146(3) 0.0111(5) Uani 1 1 d . . . . .
H4 H 0.372646 0.840492 0.053925 0.013 Uiso 1 1 calc R U . . .
C5 C 0.32640(11) 0.8294(2) -0.1353(3) 0.0115(5) Uani 1 1 d . . . . .
C6 C 0.32840(12) 0.57756(19) -0.1720(4) 0.0143(6) Uani 1 1 d . . . . .
H6 H 0.309511 0.555788 -0.251902 0.017 Uiso 1 1 calc R U . . .
C7 C 0.35567(13) 0.5184(2) -0.0865(3) 0.0149(6) Uani 1 1 d . . . . .
H7 H 0.356949 0.455395 -0.109841 0.018 Uiso 1 1 calc R U . . .
C8 C 0.38207(13) 0.5484(2) 0.0359(3) 0.0147(6) Uani 1 1 d . . . . .
H8 H 0.399954 0.504558 0.093243 0.018 Uiso 1 1 calc R U . . .
C9 C 0.38295(12) 0.6388(2) 0.0754(3) 0.0122(6) Uani 1 1 d . . . . .
C10 C 0.32042(12) 0.92753(19) -0.1769(4) 0.0133(5) Uani 1 1 d . . . . .
H10 H 0.281920 0.954409 -0.170511 0.016 Uiso 1 1 calc R U . . .
C11 C 0.36873(13) 0.9914(2) -0.1515(3) 0.0173(6) Uani 1 1 d . . . . .
H11A H 0.359886 1.055676 -0.128335 0.021 Uiso 1 1 calc R U . . .
H11B H 0.402409 0.966412 -0.105033 0.021 Uiso 1 1 calc R U . . .
C12 C 0.35653(13) 0.9595(2) -0.2956(3) 0.0162(6) Uani 1 1 d . . . . .
H12A H 0.382646 0.914881 -0.337647 0.019 Uiso 1 1 calc R U . . .
H12B H 0.340110 1.004173 -0.360957 0.019 Uiso 1 1 calc R U . . .
C13 C 0.40949(12) 0.6676(2) 0.2068(3) 0.0149(6) Uani 1 1 d . . . . .
C14 C 0.46154(14) 0.6306(2) 0.2462(4) 0.0217(7) Uani 1 1 d . . . . .
H14 H 0.480394 0.589398 0.186254 0.026 Uiso 1 1 calc R U . . .
C15 C 0.48536(16) 0.6535(3) 0.3708(4) 0.0324(9) Uani 1 1 d . . . . .
H15 H 0.520724 0.628483 0.395829 0.039 Uiso 1 1 calc R U . . .
C16 C 0.45812(19) 0.7130(3) 0.4606(4) 0.0347(10) Uani 1 1 d . . . . .
H16 H 0.474639 0.728357 0.546807 0.042 Uiso 1 1 calc R U . . .
C17 C 0.40648(18) 0.7499(2) 0.4230(4) 0.0267(8) Uani 1 1 d . . . . .
H17 H 0.387406 0.790083 0.484061 0.032 Uiso 1 1 calc R U . . .
C18 C 0.38278(14) 0.7277(2) 0.2957(3) 0.0170(6) Uani 1 1 d . . . . .
H18 H 0.347912 0.754025 0.269626 0.020 Uiso 1 1 calc R U . . .
C19 C 0.25128(14) 0.6490(2) -0.4610(3) 0.0183(6) Uani 1 1 d . . . . .
H19A H 0.219955 0.652639 -0.526411 0.027 Uiso 1 1 calc R U . . .
H19B H 0.247758 0.593301 -0.405596 0.027 Uiso 1 1 calc R U . . .
H19C H 0.286807 0.647707 -0.512021 0.027 Uiso 1 1 calc R U . . .
Cl1S Cl 0.00922(5) 0.59831(8) 0.2227(2) 0.0604(4) Uani 1 1 d . . . . .
C1S C 0.000000 0.500000 0.1242(7) 0.055(2) Uani 1 2 d S T P . .
H1S H 0.032220 0.492200 0.065820 0.066 Uiso 1 1 d R U . . .

loop_
_atom_site_aniso_label
_atom_site_aniso_U_11
_atom_site_aniso_U_22
_atom_site_aniso_U_33
_atom_site_aniso_U_23
_atom_site_aniso_U_13
_atom_site_aniso_U_12
Zr1 0.01101(16) 0.00755(16) 0.00664(16) 0.000 0.000 -0.00019(14)
Si1 0.0149(6) 0.0123(6) 0.0075(5) 0.000 0.000 -0.0009(4)
Cl1 0.0152(3) 0.0132(3) 0.0136(3) 0.0050(2) 0.0007(3) -0.0001(3)
C1 0.0133(12) 0.0124(13) 0.0086(11) 0.0006(11) 0.0027(9) 0.0005(10)
C2 0.0119(12) 0.0133(14) 0.0110(14) -0.0007(11) 0.0013(11) 0.0007(10)
C3 0.0106(12) 0.0121(13) 0.0095(13) 0.0005(12) 0.0025(12) 0.0010(10)
C4 0.0112(12) 0.0105(12) 0.0115(13) 0.0011(12) -0.0011(12) -0.0010(10)
C5 0.0112(12) 0.0129(14) 0.0105(13) 0.0018(11) 0.0031(11) -0.0010(10)
C6 0.0166(13) 0.0133(14) 0.0131(13) -0.0047(13) 0.0027(13) -0.0007(10)
C7 0.0195(14) 0.0073(12) 0.0179(14) -0.0012(11) 0.0060(12) 0.0022(11)
C8 0.0161(13) 0.0132(14) 0.0149(14) 0.0050(11) 0.0046(11) 0.0046(12)
C9 0.0106(12) 0.0134(13) 0.0127(13) 0.0024(11) 0.0023(11) 0.0015(10)
C10 0.0159(12) 0.0112(13) 0.0128(13) 0.0022(12) 0.0017(13) -0.0007(10)
C11 0.0249(14) 0.0121(13) 0.0149(15) 0.0015(12) -0.0003(13) -0.0056(12)
C12 0.0228(14) 0.0130(14) 0.0128(14) 0.0029(12) 0.0021(12) -0.0003(11)
C13 0.0169(13) 0.0135(13) 0.0142(13) 0.0055(12) -0.0022(12) -0.0039(11)
C14 0.0203(15) 0.0199(16) 0.0249(18) 0.0086(14) -0.0021(13) 0.0017(12)
C15 0.0275(18) 0.030(2) 0.039(2) 0.0143(17) -0.0171(17) 0.0007(15)
C16 0.051(2) 0.0235(18) 0.029(2) 0.0008(15) -0.0240(17) -0.0018(18)
C17 0.042(2) 0.0166(16) 0.0215(17) -0.0008(14) -0.0100(15) 0.0000(15)
C18 0.0218(14) 0.0127(13) 0.0165(15) 0.0041(11) -0.0052(12) 0.0006(11)
C19 0.0227(15) 0.0202(16) 0.0120(13) -0.0033(12) 0.0027(13) -0.0020(13)
Cl1S 0.0411(6) 0.0387(6) 0.1013(11) 0.0282(7) -0.0319(7) -0.0150(5)
C1S 0.031(3) 0.093(6) 0.041(4) 0.000 0.000 0.016(4)

loop_
_atom_type_symbol
_atom_type_description
_atom_type_scat_dispersion_real
_atom_type_scat_dispersion_imag
_atom_type_scat_source
C C 0.0033 0.0016 'International Tables Vol C Tables 4.2.6.8 and 6.1.1.4'
H H 0.0000 0.0000 'International Tables Vol C Tables 4.2.6.8 and 6.1.1.4'
Cl Cl 0.1484 0.1585 'International Tables Vol C Tables 4.2.6.8 and 6.1.1.4'
Si Si 0.0817 0.0704 'International Tables Vol C Tables 4.2.6.8 and 6.1.1.4'
Zr Zr -2.9673 0.5597 'International Tables Vol C Tables 4.2.6.8 and 6.1.1.4'

loop_
_geom_angle_atom_site_label_1
_geom_angle_atom_site_label_2
_geom_angle_atom_site_label_3
_geom_angle
_geom_angle_site_symmetry_1
_geom_angle_site_symmetry_3
_geom_angle_publ_flag
Cl1 Zr1 Cl1 98.14(4) 6_565 . ?
Cl1 Zr1 C1 122.85(7) . 6_565 ?
Cl1 Zr1 C1 122.65(7) . . ?
Cl1 Zr1 C1 122.65(7) 6_565 6_565 ?
Cl1 Zr1 C1 122.85(7) 6_565 . ?
Cl1 Zr1 C2 133.10(7) . 6_565 ?
Cl1 Zr1 C2 89.45(7) . . ?
Cl1 Zr1 C2 133.10(7) 6_565 . ?
Cl1 Zr1 C2 89.45(7) 6_565 6_565 ?
Cl1 Zr1 C3 103.80(7) 6_565 . ?
Cl1 Zr1 C3 103.80(7) . 6_565 ?
Cl1 Zr1 C3 79.39(7) . . ?
Cl1 Zr1 C3 79.39(7) 6_565 6_565 ?
Cl1 Zr1 C4 103.03(7) 6_565 6_565 ?
Cl1 Zr1 C4 103.03(7) . . ?
Cl1 Zr1 C4 79.95(7) 6_565 . ?
Cl1 Zr1 C4 79.96(7) . 6_565 ?
Cl1 Zr1 C5 89.52(7) . 6_565 ?
Cl1 Zr1 C5 132.23(7) . . ?
Cl1 Zr1 C5 132.23(7) 6_565 6_565 ?
Cl1 Zr1 C5 89.52(7) 6_565 . ?
C1 Zr1 C1 68.66(13) 6_565 . ?
C1 Zr1 C2 89.14(9) . 6_565 ?
C1 Zr1 C2 33.46(9) . . ?
C1 Zr1 C2 33.46(9) 6_565 6_565 ?
C1 Zr1 C2 89.14(9) 6_565 . ?
C1 Zr1 C3 120.47(10) . 6_565 ?
C1 Zr1 C3 54.85(10) 6_565 6_565 ?
C1 Zr1 C3 120.47(10) 6_565 . ?
C1 Zr1 C3 54.85(10) . . ?
C1 Zr1 C4 120.71(10) 6_565 . ?
C1 Zr1 C4 120.71(10) . 6_565 ?
C1 Zr1 C4 54.90(10) 6_565 6_565 ?
C1 Zr1 C4 54.90(10) . . ?
C1 Zr1 C5 89.74(10) 6_565 . ?
C1 Zr1 C5 33.68(9) 6_565 6_565 ?
C1 Zr1 C5 89.74(10) . 6_565 ?
C1 Zr1 C5 33.68(9) . . ?
C2 Zr1 C2 118.12(13) 6_565 . ?
C2 Zr1 C3 143.33(10) 6_565 . ?
C2 Zr1 C3 143.33(10) . 6_565 ?
C2 Zr1 C3 32.34(9) 6_565 6_565 ?
C2 Zr1 C3 32.34(9) . . ?
C2 Zr1 C4 123.85(9) . 6_565 ?
C2 Zr1 C4 53.34(9) . . ?
C2 Zr1 C4 123.85(9) 6_565 . ?
C2 Zr1 C4 53.34(9) 6_565 6_565 ?
C3 Zr1 C3 175.24(14) . 6_565 ?
C4 Zr1 C3 148.05(8) . 6_565 ?
C4 Zr1 C3 148.05(8) 6_565 . ?
C4 Zr1 C3 31.59(8) 6_565 6_565 ?
C4 Zr1 C3 31.59(8) . . ?
C4 Zr1 C4 175.53(15) 6_565 . ?
C5 Zr1 C2 93.78(9) . 6_565 ?
C5 Zr1 C2 93.78(9) 6_565 . ?
C5 Zr1 C2 54.06(9) . . ?
C5 Zr1 C2 54.06(9) 6_565 6_565 ?
C5 Zr1 C3 123.93(9) . 6_565 ?
C5 Zr1 C3 123.93(9) 6_565 . ?
C5 Zr1 C3 53.11(9) 6_565 6_565 ?
C5 Zr1 C3 53.11(9) . . ?
C5 Zr1 C4 32.07(9) . . ?
C5 Zr1 C4 143.89(10) . 6_565 ?
C5 Zr1 C4 32.07(9) 6_565 6_565 ?
C5 Zr1 C4 143.89(10) 6_565 . ?
C5 Zr1 C5 119.13(13) . 6_565 ?
C1 Si1 C1 94.91(17) 6_565 . ?
C19 Si1 C1 114.21(13) 6_565 . ?
C19 Si1 C1 113.84(13) . . ?
C19 Si1 C1 114.21(13) . 6_565 ?
C19 Si1 C1 113.84(13) 6_565 6_565 ?
C19 Si1 C19 106.0(2) . 6_565 ?
Si1 C1 Zr1 98.22(12) . . ?
C2 C1 Zr1 76.75(16) . . ?
C2 C1 Si1 125.0(2) . . ?
C5 C1 Zr1 74.79(15) . . ?
C5 C1 Si1 126.1(2) . . ?
C5 C1 C2 105.6(2) . . ?
C1 C2 Zr1 69.79(15) . . ?
C3 C2 Zr1 76.84(16) . . ?
C3 C2 C1 108.7(2) . . ?
C6 C2 Zr1 122.94(19) . . ?
C6 C2 C1 132.1(3) . . ?
C6 C2 C3 119.0(3) . . ?
C2 C3 Zr1 70.81(15) . . ?
C4 C3 Zr1 71.99(15) . . ?
C4 C3 C2 106.9(3) . . ?
C4 C3 C9 132.3(3) . . ?
C9 C3 Zr1 124.7(2) . . ?
C9 C3 C2 120.7(3) . . ?
Zr1 C4 H4 125.2 . . ?
C3 C4 Zr1 76.42(16) . . ?
C3 C4 H4 125.2 . . ?
C5 C4 Zr1 71.17(15) . . ?
C5 C4 C3 109.0(3) . . ?
C5 C4 H4 125.2 . . ?
C1 C5 Zr1 71.53(15) . . ?
C1 C5 C10 126.0(3) . . ?
C4 C5 Zr1 76.75(16) . . ?
C4 C5 C1 109.6(2) . . ?
C4 C5 C10 124.3(3) . . ?
C10 C5 Zr1 120.80(18) . . ?
C2 C6 H6 120.5 . . ?
C7 C6 C2 119.0(3) . . ?
C7 C6 H6 120.5 . . ?
C6 C7 H7 119.2 . . ?
C6 C7 C8 121.6(3) . . ?
C8 C7 H7 119.2 . . ?
C7 C8 H8 118.7 . . ?
C9 C8 C7 122.6(3) . . ?
C9 C8 H8 118.7 . . ?
C3 C9 C13 121.9(3) . . ?
C8 C9 C3 116.9(3) . . ?
C8 C9 C13 121.3(3) . . ?
C5 C10 H10 116.6 . . ?
C5 C10 C11 118.6(3) . . ?
C5 C10 C12 116.6(2) . . ?
C11 C10 H10 116.6 . . ?
C11 C10 C12 59.7(2) . . ?
C12 C10 H10 116.6 . . ?
C10 C11 H11A 117.7 . . ?
C10 C11 H11B 117.7 . . ?
H11A C11 H11B 114.9 . . ?
C12 C11 C10 60.4(2) . . ?
C12 C11 H11A 117.7 . . ?
C12 C11 H11B 117.7 . . ?
C10 C12 H12A 117.8 . . ?
C10 C12 H12B 117.8 . . ?
C11 C12 C10 59.9(2) . . ?
C11 C12 H12A 117.8 . . ?
C11 C12 H12B 117.8 . . ?
H12A C12 H12B 114.9 . . ?
C14 C13 C9 120.0(3) . . ?
C18 C13 C9 121.2(3) . . ?
C18 C13 C14 118.7(3) . . ?
C13 C14 H14 119.7 . . ?
C15 C14 C13 120.6(3) . . ?
C15 C14 H14 119.7 . . ?
C14 C15 H15 119.7 . . ?
C14 C15 C16 120.5(3) . . ?
C16 C15 H15 119.7 . . ?
C15 C16 H16 120.3 . . ?
C15 C16 C17 119.5(3) . . ?
C17 C16 H16 120.3 . . ?
C16 C17 H17 120.0 . . ?
C16 C17 C18 119.9(4) . . ?
C18 C17 H17 120.0 . . ?
C13 C18 C17 120.8(3) . . ?
C13 C18 H18 119.6 . . ?
C17 C18 H18 119.6 . . ?
Si1 C19 H19A 109.5 . . ?
Si1 C19 H19B 109.5 . . ?
Si1 C19 H19C 109.5 . . ?
H19A C19 H19B 109.5 . . ?
H19A C19 H19C 109.5 . . ?
H19B C19 H19C 109.5 . . ?
Cl1S C1S Cl1S 113.6(4) . 2_565 ?
Cl1S C1S H1S 109.0 2_565 . ?
Cl1S C1S H1S 108.65(11) 2_565 2_565 ?
Cl1S C1S H1S 108.98(11) . 2_565 ?
Cl1S C1S H1S 108.7 . . ?
H1S C1S H1S 107.9 . 2_565 ?

loop_
_geom_bond_atom_site_label_1
_geom_bond_atom_site_label_2
_geom_bond_distance
_geom_bond_site_symmetry_2
_geom_bond_publ_flag
Zr1 Cl1 2.4239(7) 6_565 ?
Zr1 Cl1 2.4240(7) . ?
Zr1 C1 2.462(3) . ?
Zr1 C1 2.462(3) 6_565 ?
Zr1 C2 2.554(3) 6_565 ?
Zr1 C2 2.554(3) . ?
Zr1 C3 2.633(3) 6_565 ?
Zr1 C3 2.633(3) . ?
Zr1 C4 2.576(3) 6_565 ?
Zr1 C4 2.576(3) . ?
Zr1 C5 2.505(3) 6_565 ?
Zr1 C5 2.505(3) . ?
Si1 C1 1.885(3) . ?
Si1 C1 1.885(3) 6_565 ?
Si1 C19 1.851(4) . ?
Si1 C19 1.851(4) 6_565 ?
C1 C2 1.447(4) . ?
C1 C5 1.440(4) . ?
C2 C3 1.447(4) . ?
C2 C6 1.422(4) . ?
C3 C4 1.419(4) . ?
C3 C9 1.433(4) . ?
C4 H4 1.0000 . ?
C4 C5 1.405(4) . ?
C5 C10 1.498(4) . ?
C6 H6 0.9500 . ?
C6 C7 1.363(4) . ?
C7 H7 0.9500 . ?
C7 C8 1.412(4) . ?
C8 H8 0.9500 . ?
C8 C9 1.377(4) . ?
C9 C13 1.481(4) . ?
C10 H10 1.0000 . ?
C10 C11 1.503(4) . ?
C10 C12 1.510(4) . ?
C11 H11A 0.9900 . ?
C11 H11B 0.9900 . ?
C11 C12 1.499(4) . ?
C12 H12A 0.9900 . ?
C12 H12B 0.9900 . ?
C13 C14 1.406(4) . ?
C13 C18 1.385(4) . ?
C14 H14 0.9500 . ?
C14 C15 1.375(5) . ?
C15 H15 0.9500 . ?
C15 C16 1.391(6) . ?
C16 H16 0.9500 . ?
C16 C17 1.392(6) . ?
C17 H17 0.9500 . ?
C17 C18 1.394(5) . ?
C18 H18 0.9500 . ?
C19 H19A 0.9800 . ?
C19 H19B 0.9800 . ?
C19 H19C 0.9800 . ?
Cl1S C1S 1.740(4) . ?
C1S H1S 0.9600 2_565 ?
C1S H1S 0.9600 . ?

loop_
_geom_torsion_atom_site_label_1
_geom_torsion_atom_site_label_2
_geom_torsion_atom_site_label_3
_geom_torsion_atom_site_label_4
_geom_torsion
_geom_torsion_site_symmetry_1
_geom_torsion_site_symmetry_2
_geom_torsion_site_symmetry_3
_geom_torsion_site_symmetry_4
_geom_torsion_publ_flag
Zr1 C1 C2 C3 -67.6(2) . . . . ?
Zr1 C1 C2 C6 116.6(3) . . . . ?
Zr1 C1 C5 C4 68.0(2) . . . . ?
Zr1 C1 C5 C10 -115.1(3) . . . . ?
Zr1 C2 C3 C4 -63.4(2) . . . . ?
Zr1 C2 C3 C9 119.6(3) . . . . ?
Zr1 C2 C6 C7 -94.4(3) . . . . ?
Zr1 C3 C4 C5 -64.3(2) . . . . ?
Zr1 C3 C9 C8 89.3(3) . . . . ?
Zr1 C3 C9 C13 -90.1(3) . . . . ?
Zr1 C4 C5 C1 -64.59(19) . . . . ?
Zr1 C4 C5 C10 118.4(3) . . . . ?
Zr1 C5 C10 C11 133.3(2) . . . . ?
Zr1 C5 C10 C12 -158.4(2) . . . . ?
Si1 C1 C2 Zr1 -90.8(2) . . . . ?
Si1 C1 C2 C3 -158.4(2) . . . . ?
Si1 C1 C2 C6 25.8(4) . . . . ?
Si1 C1 C5 Zr1 89.1(2) . . . . ?
Si1 C1 C5 C4 157.1(2) . . . . ?
Si1 C1 C5 C10 -26.0(4) . . . . ?
C1 Si1 C1 Zr1 0.000(1) 6_565 . . . ?
C1 Si1 C1 C2 79.5(2) 6_565 . . . ?
C1 Si1 C1 C5 -77.1(2) 6_565 . . . ?
C1 C2 C3 Zr1 63.01(19) . . . . ?
C1 C2 C3 C4 -0.4(3) . . . . ?
C1 C2 C3 C9 -177.4(2) . . . . ?
C1 C2 C6 C7 173.9(3) . . . . ?
C1 C5 C10 C11 -138.0(3) . . . . ?
C1 C5 C10 C12 -69.7(4) . . . . ?
C2 C1 C5 Zr1 -71.17(18) . . . . ?
C2 C1 C5 C4 -3.2(3) . . . . ?
C2 C1 C5 C10 173.7(3) . . . . ?
C2 C3 C4 Zr1 62.60(19) . . . . ?
C2 C3 C4 C5 -1.7(3) . . . . ?
C2 C3 C9 C8 2.4(4) . . . . ?
C2 C3 C9 C13 -177.0(3) . . . . ?
C2 C6 C7 C8 2.7(4) . . . . ?
C3 C2 C6 C7 -1.5(4) . . . . ?
C3 C4 C5 Zr1 67.7(2) . . . . ?
C3 C4 C5 C1 3.1(3) . . . . ?
C3 C4 C5 C10 -173.9(3) . . . . ?
C3 C9 C13 C14 -137.5(3) . . . . ?
C3 C9 C13 C18 45.5(4) . . . . ?
C4 C3 C9 C8 -173.8(3) . . . . ?
C4 C3 C9 C13 6.8(5) . . . . ?
C4 C5 C10 C11 38.5(4) . . . . ?
C4 C5 C10 C12 106.8(3) . . . . ?
C5 C1 C2 Zr1 69.77(18) . . . . ?
C5 C1 C2 C3 2.2(3) . . . . ?
C5 C1 C2 C6 -173.6(3) . . . . ?
C5 C10 C11 C12 105.8(3) . . . . ?
C5 C10 C12 C11 -109.2(3) . . . . ?
C6 C2 C3 Zr1 -120.6(3) . . . . ?
C6 C2 C3 C4 176.0(3) . . . . ?
C6 C2 C3 C9 -1.0(4) . . . . ?
C6 C7 C8 C9 -1.2(5) . . . . ?
C7 C8 C9 C3 -1.3(4) . . . . ?
C7 C8 C9 C13 178.0(3) . . . . ?
C8 C9 C13 C14 43.1(4) . . . . ?
C8 C9 C13 C18 -133.8(3) . . . . ?
C9 C3 C4 Zr1 -120.8(3) . . . . ?
C9 C3 C4 C5 174.9(3) . . . . ?
C9 C13 C14 C15 -176.9(3) . . . . ?
C9 C13 C18 C17 175.9(3) . . . . ?
C13 C14 C15 C16 0.6(5) . . . . ?
C14 C13 C18 C17 -1.1(5) . . . . ?
C14 C15 C16 C17 -0.4(6) . . . . ?
C15 C16 C17 C18 -0.6(6) . . . . ?
C16 C17 C18 C13 1.4(5) . . . . ?
C18 C13 C14 C15 0.1(5) . . . . ?
C19 Si1 C1 Zr1 118.90(14) 6_565 . . . ?
C19 Si1 C1 Zr1 -119.20(13) . . . . ?
C19 Si1 C1 C2 -161.6(2) 6_565 . . . ?
C19 Si1 C1 C2 -39.7(3) . . . . ?
C19 Si1 C1 C5 163.7(2) . . . . ?
C19 Si1 C1 C5 41.8(3) 6_565 . . . ?

loop_
_twin_individual_id
_twin_individual_mass_fraction_refined
1 1.00(4)
2 0.00(4)
